data_7151643
loop_
_publ_author_name
'Yang, Hao-Zhe'
'Pan, Mei-Ying'
'Jiang, Da-Wei'
'He, Yang'

_publ_section_title
;
 Synthesis of Janus type nucleoside analogues and their preliminary
 bioactivity.
;
_journal_issue 5
_journal_name_full 'Organic &amp; biomolecular chemistry'
_journal_page_first 1516
_journal_page_last 1522
_journal_paper_doi 10.1039/C0OB00495B
_journal_volume 9
_journal_year 2011
_chemical_absolute_configuration unk
_chemical_formula_sum 'C13 H15 Cl N4 O4'
_chemical_formula_weight 326.74
_chemical_name_common
;4-(2, 3-O-isopropylidene-A-D-ribofuransoyl)amino-5-cyano-6-
chloropyrimidine
;
_chemical_name_systematic
;
4-(2, 3-O-isopropylidene-\^A-D-ribofuransoyl)amino-5-cyano-6-chloropyrimidine
;
_space_group_IT_number 4
_symmetry_cell_setting monoclinic
_symmetry_space_group_name_Hall 'P 2yb'
_symmetry_space_group_name_H-M 'P 1 21 1'
_atom_sites_solution_hydrogens mixed
_atom_sites_solution_primary direct
_atom_sites_solution_secondary difmap
_audit_creation_method SHELXL-97
_cell_angle_alpha 90.00
_cell_angle_beta 101.39(3)
_cell_angle_gamma 90.00
_cell_formula_units_Z 4
_cell_length_a 10.019(2)
_cell_length_b 6.5258(13)
_cell_length_c 22.940(5)
_cell_measurement_reflns_used 5353
_cell_measurement_temperature 113(2)
_cell_measurement_theta_max 27.90
_cell_measurement_theta_min 2.40
_cell_volume 1470.3(5)
_computing_cell_refinement CrystalClear
_computing_data_collection 'CrystalClear(Rigaku/MSC inc.,2005)'
_computing_data_reduction CrystalClear
_computing_structure_refinement 'SHELXL-97 (Sheldrick, 1997)'
_computing_structure_solution 'SHELXS-97 (Sheldrick, 1990)'
_diffrn_ambient_temperature 113(2)
_diffrn_detector_area_resol_mean 7.31
_diffrn_measured_fraction_theta_full 0.995
_diffrn_measured_fraction_theta_max 0.995
_diffrn_measurement_device_type 'Rigaku Saturn CCD area detector'
_diffrn_measurement_method '\w and \f scans'
_diffrn_radiation_monochromator confocal
_diffrn_radiation_source rotating-anode
_diffrn_radiation_type MoK\a
_diffrn_radiation_wavelength 0.71073
_diffrn_reflns_av_R_equivalents 0.0292
_diffrn_reflns_av_sigmaI/netI 0.0520
_diffrn_reflns_limit_h_max 7
_diffrn_reflns_limit_h_min -13
_diffrn_reflns_limit_k_max 8
_diffrn_reflns_limit_k_min -8
_diffrn_reflns_limit_l_max 30
_diffrn_reflns_limit_l_min -28
_diffrn_reflns_number 12257
_diffrn_reflns_theta_full 27.87
_diffrn_reflns_theta_max 27.87
_diffrn_reflns_theta_min 2.42
_exptl_absorpt_coefficient_mu 0.284
_exptl_absorpt_correction_T_max 0.9375
_exptl_absorpt_correction_T_min 0.9246
_exptl_absorpt_correction_type multi-scan
_exptl_absorpt_process_details CrystalClear
_exptl_crystal_colour colourless
_exptl_crystal_density_diffrn 1.476
_exptl_crystal_density_method 'not measured'
_exptl_crystal_description block
_exptl_crystal_F_000 680
_exptl_crystal_size_max 0.28
_exptl_crystal_size_mid 0.24
_exptl_crystal_size_min 0.23
_refine_diff_density_max 0.272
_refine_diff_density_min -0.218
_refine_diff_density_rms 0.050
_refine_ls_abs_structure_details 'Flack H D (1983), Acta Cryst. A39, 876-881'
_refine_ls_abs_structure_Flack -0.01(4)
_refine_ls_extinction_coef 0.0234(18)
_refine_ls_extinction_expression Fc^*^=kFc[1+0.001xFc^2^\l^3^/sin(2\q)]^-1/4^
_refine_ls_extinction_method SHELXL
_refine_ls_goodness_of_fit_ref 1.020
_refine_ls_hydrogen_treatment mixed
_refine_ls_matrix_type full
_refine_ls_number_parameters 412
_refine_ls_number_reflns 6775
_refine_ls_number_restraints 1
_refine_ls_restrained_S_all 1.020
_refine_ls_R_factor_all 0.0407
_refine_ls_R_factor_gt 0.0372
_refine_ls_shift/su_max 0.001
_refine_ls_shift/su_mean 0.000
_refine_ls_structure_factor_coef Fsqd
_refine_ls_weighting_details 'w=1/[\s^2^(Fo^2^)+(0.0409P)^2^+0.1160P] where P=(Fo^2^+2Fc^2^)/3'
_refine_ls_weighting_scheme calc
_refine_ls_wR_factor_gt 0.0822
_refine_ls_wR_factor_ref 0.0854
_reflns_number_gt 6332
_reflns_number_total 6775
_reflns_threshold_expression >2sigma(I)
_cod_data_source_file C0OB00495B.TXT
_cod_data_source_block cd4
_cod_depositor_comments
;
The following automatic conversions were performed:
'_symmetry_cell_setting' value 'Monoclinic' changed to 'monoclinic'
according to '/home/saulius/struct/CIF-dictionaries/cif_core.dic'
dictionary named 'cif_core.dic' version 2.4.1 from 2010-06-29.

Automatic conversion script
Id: cif_fix_enum 1555 2011-01-17 13:19:09Z saulius 

The following automatic conversions were performed:

'_refine_ls_weighting_scheme' value 'calc
w=1/[\s^2^(Fo^2^)+(0.0409P)^2^+0.1160P] where P=(Fo^2^+2Fc^2^)/3' was
changed to 'calc'. New tag '_refine_ls_weighting_details' was
created. The value of the new tag was set to
'w=1/[\s^2^(Fo^2^)+(0.0409P)^2^+0.1160P] where P=(Fo^2^+2Fc^2^)/3'.

Automatic conversion script
Id: cif_fix_values 3143 2015-03-26 13:38:13Z robertas 
;
_cod_original_sg_symbol_H-M 'P 21'
_cod_database_code 7151643

loop_
_symmetry_equiv_pos_as_xyz
'x, y, z'
'-x, y+1/2, -z'

loop_
_atom_site_label
_atom_site_type_symbol
_atom_site_fract_x
_atom_site_fract_y
_atom_site_fract_z
_atom_site_U_iso_or_equiv
_atom_site_adp_type
_atom_site_occupancy
_atom_site_calc_flag
_atom_site_refinement_flags
_atom_site_disorder_assembly
_atom_site_disorder_group
Cl1 Cl 0.04097(5) 0.38940(8) 0.85671(2) 0.02501(12) Uani 1 d . . .
O1 O 0.42475(13) 0.2974(2) 0.61467(6) 0.0253(3) Uani 1 d . . .
O2 O 0.39197(15) 0.7216(3) 0.64685(7) 0.0315(4) Uani 1 d . . .
H2o H 0.4297 0.8089 0.6716 0.047 Uiso 1 calc R . .
O3 O 0.29448(14) 0.3492(3) 0.48519(6) 0.0313(4) Uani 1 d . . .
O4 O 0.12536(17) 0.2306(3) 0.52897(6) 0.0471(5) Uani 1 d . . .
N1 N 0.02240(15) 0.0946(3) 0.77929(7) 0.0205(3) Uani 1 d . . .
N2 N 0.13138(16) 0.0919(3) 0.69506(7) 0.0216(3) Uani 1 d . . .
N3 N 0.28315(19) 0.7169(3) 0.79576(8) 0.0298(4) Uani 1 d . . .
N4 N 0.27313(17) 0.3568(3) 0.67881(7) 0.0207(3) Uani 1 d . . .
H4N H 0.302(3) 0.476(4) 0.6856(11) 0.037(7) Uiso 1 d . . .
C1 C 0.08088(18) 0.2729(3) 0.79511(8) 0.0186(4) Uani 1 d . . .
C2 C 0.05265(19) 0.0124(3) 0.72925(8) 0.0224(4) Uani 1 d . . .
H2 H 0.0129 -0.1169 0.7174 0.027 Uiso 1 calc R . .
C3 C 0.19183(18) 0.2730(3) 0.71214(8) 0.0183(4) Uani 1 d . . .
C4 C 0.16953(17) 0.3696(3) 0.76497(7) 0.0180(4) Uani 1 d . . .
C5 C 0.23128(18) 0.5624(3) 0.78303(7) 0.0199(4) Uani 1 d . . .
C6 C 0.28847(19) 0.2700(3) 0.62182(8) 0.0215(4) Uani 1 d . . .
H6 H 0.2668 0.1203 0.6211 0.026 Uiso 1 calc R . .
C7 C 0.19668(19) 0.3758(4) 0.56910(8) 0.0258(4) Uani 1 d . . .
H7 H 0.1335 0.4761 0.5825 0.031 Uiso 1 calc R . .
C8 C 0.29530(19) 0.4818(4) 0.53533(8) 0.0252(4) Uani 1 d . . .
H8 H 0.2680 0.6256 0.5235 0.030 Uiso 1 calc R . .
C9 C 0.43452(19) 0.4680(4) 0.57605(8) 0.0248(4) Uani 1 d . . .
H9 H 0.5021 0.4311 0.5510 0.030 Uiso 1 calc R . .
C10 C 0.4846(2) 0.6591(4) 0.61017(10) 0.0291(5) Uani 1 d . . .
H10A H 0.5752 0.6330 0.6353 0.035 Uiso 1 calc R . .
H10B H 0.4942 0.7704 0.5820 0.035 Uiso 1 calc R . .
C11 C 0.1680(2) 0.2427(4) 0.47343(8) 0.0249(4) Uani 1 d . . .
C12 C 0.0622(2) 0.3545(4) 0.42876(9) 0.0305(5) Uani 1 d . . .
H12A H 0.0546 0.4961 0.4419 0.046 Uiso 1 calc R . .
H12B H -0.0260 0.2856 0.4254 0.046 Uiso 1 calc R . .
H12C H 0.0892 0.3543 0.3900 0.046 Uiso 1 calc R . .
C13 C 0.1950(2) 0.0282(4) 0.45390(12) 0.0435(6) Uani 1 d . . .
H13A H 0.2227 0.0338 0.4153 0.065 Uiso 1 calc R . .
H13B H 0.1120 -0.0541 0.4504 0.065 Uiso 1 calc R . .
H13C H 0.2679 -0.0342 0.4834 0.065 Uiso 1 calc R . .
Cl2 Cl 0.70982(5) 0.07666(8) 0.65303(2) 0.02538(12) Uani 1 d . . .
O5 O 0.61811(13) 0.8195(2) 0.88568(6) 0.0211(3) Uani 1 d . . .
O6 O 0.87394(14) 0.8434(2) 0.84751(6) 0.0242(3) Uani 1 d . . .
H6o H 0.9178 0.9099 0.8262 0.036 Uiso 1 calc R . .
O7 O 0.81017(14) 0.6597(2) 1.01665(6) 0.0253(3) Uani 1 d . . .
O8 O 0.61243(13) 0.4982(2) 0.97569(5) 0.0240(3) Uani 1 d . . .
N5 N 0.54791(16) 0.0285(3) 0.72812(7) 0.0218(4) Uani 1 d . . .
N6 N 0.52983(16) 0.2618(3) 0.80696(7) 0.0201(3) Uani 1 d . . .
N7 N 0.86304(16) 0.5725(3) 0.71083(7) 0.0269(4) Uani 1 d . . .
N8 N 0.65791(16) 0.5570(3) 0.82222(7) 0.0199(3) Uani 1 d . . .
H8N H 0.719(2) 0.635(3) 0.8156(9) 0.016(5) Uiso 1 d . . .
C14 C 0.64027(19) 0.1509(3) 0.71252(8) 0.0208(4) Uani 1 d . . .
C15 C 0.49843(18) 0.0926(3) 0.77538(8) 0.0205(4) Uani 1 d . . .
H15 H 0.4329 0.0058 0.7876 0.025 Uiso 1 calc R . .
C16 C 0.62386(17) 0.3860(3) 0.79078(7) 0.0183(4) Uani 1 d . . .
C17 C 0.68403(19) 0.3328(3) 0.74168(8) 0.0191(4) Uani 1 d . . .
C18 C 0.78356(19) 0.4624(3) 0.72376(8) 0.0206(4) Uani 1 d . . .
C19 C 0.60449(19) 0.6078(3) 0.87541(8) 0.0195(4) Uani 1 d . . .
H19 H 0.5068 0.5659 0.8702 0.023 Uiso 1 calc R . .
C20 C 0.68886(19) 0.5050(3) 0.92983(8) 0.0201(4) Uani 1 d . . .
H20 H 0.7253 0.3682 0.9210 0.024 Uiso 1 calc R . .
C21 C 0.80059(19) 0.6603(3) 0.95388(8) 0.0195(4) Uani 1 d . . .
H21 H 0.8892 0.6224 0.9429 0.023 Uiso 1 calc R . .
C22 C 0.74582(18) 0.8640(3) 0.92543(8) 0.0200(4) Uani 1 d . . .
H22 H 0.7270 0.9566 0.9576 0.024 Uiso 1 calc R . .
C23 C 0.8402(2) 0.9744(3) 0.89204(9) 0.0236(4) Uani 1 d . . .
H23A H 0.7952 1.0998 0.8733 0.028 Uiso 1 calc R . .
H23B H 0.9242 1.0157 0.9201 0.028 Uiso 1 calc R . .
C24 C 0.70686(19) 0.5239(3) 1.03101(8) 0.0226(4) Uani 1 d . . .
C25 C 0.6326(2) 0.6277(4) 1.07382(9) 0.0302(5) Uani 1 d . . .
H25A H 0.5955 0.7586 1.0570 0.045 Uiso 1 calc R . .
H25B H 0.6959 0.6524 1.1115 0.045 Uiso 1 calc R . .
H25C H 0.5581 0.5396 1.0808 0.045 Uiso 1 calc R . .
C26 C 0.7709(3) 0.3225(4) 1.05316(10) 0.0361(5) Uani 1 d . . .
H26A H 0.7000 0.2270 1.0599 0.054 Uiso 1 calc R . .
H26B H 0.8360 0.3444 1.0906 0.054 Uiso 1 calc R . .
H26C H 0.8186 0.2650 1.0235 0.054 Uiso 1 calc R . .

loop_
_atom_site_aniso_label
_atom_site_aniso_U_11
_atom_site_aniso_U_22
_atom_site_aniso_U_33
_atom_site_aniso_U_23
_atom_site_aniso_U_13
_atom_site_aniso_U_12
Cl1 0.0283(2) 0.0273(3) 0.0217(2) -0.00314(19) 0.01058(18) -0.0028(2)
O1 0.0199(6) 0.0322(8) 0.0245(7) 0.0031(6) 0.0065(6) 0.0027(6)
O2 0.0320(8) 0.0307(9) 0.0342(8) -0.0087(7) 0.0123(7) -0.0092(7)
O3 0.0278(7) 0.0482(11) 0.0188(6) -0.0050(7) 0.0072(6) -0.0148(7)
O4 0.0425(9) 0.0826(14) 0.0171(7) -0.0047(8) 0.0078(7) -0.0409(10)
N1 0.0208(7) 0.0213(8) 0.0196(7) 0.0014(7) 0.0048(6) -0.0014(7)
N2 0.0227(7) 0.0218(9) 0.0201(7) 0.0000(7) 0.0034(6) -0.0022(7)
N3 0.0313(9) 0.0296(11) 0.0291(9) -0.0008(8) 0.0074(8) -0.0064(8)
N4 0.0257(8) 0.0215(10) 0.0157(7) -0.0011(7) 0.0058(6) -0.0049(7)
C1 0.0180(8) 0.0197(10) 0.0177(8) 0.0013(7) 0.0024(7) 0.0017(8)
C2 0.0222(9) 0.0213(10) 0.0228(9) 0.0007(8) 0.0021(7) -0.0026(8)
C3 0.0167(8) 0.0188(10) 0.0182(8) 0.0017(7) 0.0005(7) 0.0003(7)
C4 0.0176(8) 0.0202(10) 0.0154(8) 0.0011(7) 0.0015(6) -0.0014(8)
C5 0.0200(8) 0.0255(11) 0.0145(8) -0.0002(8) 0.0038(7) -0.0009(9)
C6 0.0219(9) 0.0264(11) 0.0173(8) -0.0023(8) 0.0067(7) -0.0030(8)
C7 0.0196(8) 0.0403(13) 0.0172(8) 0.0005(9) 0.0030(7) -0.0033(9)
C8 0.0244(9) 0.0317(12) 0.0191(9) 0.0017(9) 0.0034(8) -0.0062(9)
C9 0.0185(9) 0.0361(12) 0.0205(9) -0.0008(9) 0.0056(8) -0.0061(9)
C10 0.0265(10) 0.0351(13) 0.0274(10) -0.0039(9) 0.0097(9) -0.0093(9)
C11 0.0226(9) 0.0360(12) 0.0163(9) 0.0022(8) 0.0044(8) -0.0082(9)
C12 0.0274(10) 0.0323(13) 0.0309(10) 0.0035(10) 0.0035(8) 0.0009(9)
C13 0.0297(11) 0.0317(14) 0.0672(17) 0.0002(12) 0.0050(12) 0.0016(10)
Cl2 0.0244(2) 0.0269(3) 0.0264(2) -0.0061(2) 0.00866(18) -0.0007(2)
O5 0.0199(6) 0.0188(7) 0.0235(6) 0.0001(5) 0.0018(5) 0.0008(5)
O6 0.0296(7) 0.0202(8) 0.0264(7) -0.0025(6) 0.0147(6) -0.0049(6)
O7 0.0256(7) 0.0349(9) 0.0152(6) -0.0012(6) 0.0036(5) -0.0118(6)
O8 0.0254(7) 0.0321(8) 0.0147(6) -0.0002(6) 0.0041(5) -0.0091(6)
N5 0.0237(8) 0.0198(9) 0.0218(8) 0.0008(7) 0.0045(6) -0.0012(7)
N6 0.0200(7) 0.0202(9) 0.0195(7) 0.0014(6) 0.0029(6) -0.0031(7)
N7 0.0260(8) 0.0285(10) 0.0267(8) 0.0003(8) 0.0060(7) -0.0058(8)
N8 0.0227(7) 0.0213(9) 0.0167(7) -0.0021(7) 0.0062(6) -0.0065(7)
C14 0.0200(9) 0.0216(10) 0.0199(9) 0.0018(7) 0.0018(7) 0.0048(8)
C15 0.0201(8) 0.0193(10) 0.0209(9) 0.0023(8) 0.0011(7) -0.0026(8)
C16 0.0183(8) 0.0191(9) 0.0162(8) 0.0014(8) 0.0004(7) 0.0001(8)
C17 0.0192(8) 0.0209(10) 0.0171(8) 0.0012(7) 0.0035(7) -0.0009(8)
C18 0.0200(8) 0.0247(11) 0.0161(8) -0.0018(8) 0.0016(7) 0.0018(8)
C19 0.0210(8) 0.0200(10) 0.0181(8) -0.0019(7) 0.0053(7) -0.0025(8)
C20 0.0242(9) 0.0200(10) 0.0167(8) -0.0009(7) 0.0054(7) -0.0004(8)
C21 0.0190(8) 0.0242(11) 0.0161(8) -0.0004(7) 0.0056(7) 0.0002(8)
C22 0.0198(8) 0.0200(10) 0.0207(8) -0.0053(8) 0.0053(7) -0.0009(8)
C23 0.0280(10) 0.0186(10) 0.0255(9) -0.0024(8) 0.0086(8) -0.0032(8)
C24 0.0227(9) 0.0288(11) 0.0155(8) 0.0003(8) 0.0021(7) -0.0047(8)
C25 0.0272(10) 0.0435(14) 0.0206(9) -0.0023(9) 0.0064(8) -0.0011(10)
C26 0.0464(13) 0.0307(13) 0.0291(11) 0.0056(10) 0.0021(10) 0.0023(11)

loop_
_atom_type_symbol
_atom_type_description
_atom_type_scat_dispersion_real
_atom_type_scat_dispersion_imag
_atom_type_scat_source
C C 0.0033 0.0016 'International Tables Vol C Tables 4.2.6.8 and 6.1.1.4'
H H 0.0000 0.0000 'International Tables Vol C Tables 4.2.6.8 and 6.1.1.4'
N N 0.0061 0.0033 'International Tables Vol C Tables 4.2.6.8 and 6.1.1.4'
O O 0.0106 0.0060 'International Tables Vol C Tables 4.2.6.8 and 6.1.1.4'
Cl Cl 0.1484 0.1585 'International Tables Vol C Tables 4.2.6.8 and 6.1.1.4'

loop_
_geom_angle_atom_site_label_1
_geom_angle_atom_site_label_2
_geom_angle_atom_site_label_3
_geom_angle
_geom_angle_site_symmetry_1
_geom_angle_site_symmetry_3
_geom_angle_publ_flag
C6 O1 C9 110.69(15) . . ?
C10 O2 H2o 109.5 . . ?
C11 O3 C8 108.03(14) . . ?
C7 O4 C11 110.09(15) . . ?
C1 N1 C2 114.85(16) . . ?
C2 N2 C3 117.19(17) . . ?
C3 N4 C6 122.40(17) . . ?
C3 N4 H4N 120.4(17) . . ?
C6 N4 H4N 115.7(17) . . ?
N1 C1 C4 123.98(17) . . ?
N1 C1 Cl1 116.91(14) . . ?
C4 C1 Cl1 119.11(15) . . ?
N2 C2 N1 127.33(19) . . ?
N2 C2 H2 116.3 . . ?
N1 C2 H2 116.3 . . ?
N4 C3 N2 118.72(17) . . ?
N4 C3 C4 121.39(17) . . ?
N2 C3 C4 119.88(16) . . ?
C1 C4 C3 116.68(17) . . ?
C1 C4 C5 122.83(17) . . ?
C3 C4 C5 120.41(16) . . ?
N3 C5 C4 177.48(19) . . ?
O1 C6 N4 109.17(16) . . ?
O1 C6 C7 107.06(15) . . ?
N4 C6 C7 112.25(16) . . ?
O1 C6 H6 109.4 . . ?
N4 C6 H6 109.4 . . ?
C7 C6 H6 109.4 . . ?
O4 C7 C6 111.1(2) . . ?
O4 C7 C8 105.45(15) . . ?
C6 C7 C8 104.81(15) . . ?
O4 C7 H7 111.7 . . ?
C6 C7 H7 111.7 . . ?
C8 C7 H7 111.7 . . ?
O3 C8 C9 108.39(17) . . ?
O3 C8 C7 103.30(17) . . ?
C9 C8 C7 105.49(15) . . ?
O3 C8 H8 113.0 . . ?
C9 C8 H8 113.0 . . ?
C7 C8 H8 113.0 . . ?
O1 C9 C10 112.16(16) . . ?
O1 C9 C8 104.98(15) . . ?
C10 C9 C8 116.20(19) . . ?
O1 C9 H9 107.7 . . ?
C10 C9 H9 107.7 . . ?
C8 C9 H9 107.7 . . ?
O2 C10 C9 110.75(16) . . ?
O2 C10 H10A 109.5 . . ?
C9 C10 H10A 109.5 . . ?
O2 C10 H10B 109.5 . . ?
C9 C10 H10B 109.5 . . ?
H10A C10 H10B 108.1 . . ?
O4 C11 O3 105.70(15) . . ?
O4 C11 C12 109.87(17) . . ?
O3 C11 C12 111.86(18) . . ?
O4 C11 C13 108.5(2) . . ?
O3 C11 C13 107.67(17) . . ?
C12 C11 C13 112.94(18) . . ?
C11 C12 H12A 109.5 . . ?
C11 C12 H12B 109.5 . . ?
H12A C12 H12B 109.5 . . ?
C11 C12 H12C 109.5 . . ?
H12A C12 H12C 109.5 . . ?
H12B C12 H12C 109.5 . . ?
C11 C13 H13A 109.5 . . ?
C11 C13 H13B 109.5 . . ?
H13A C13 H13B 109.5 . . ?
C11 C13 H13C 109.5 . . ?
H13A C13 H13C 109.5 . . ?
H13B C13 H13C 109.5 . . ?
C19 O5 C22 110.36(14) . . ?
C23 O6 H6o 109.5 . . ?
C21 O7 C24 108.86(14) . . ?
C20 O8 C24 107.09(13) . . ?
C14 N5 C15 114.76(17) . . ?
C15 N6 C16 117.00(16) . . ?
C16 N8 C19 122.87(16) . . ?
C16 N8 H8N 122.1(14) . . ?
C19 N8 H8N 114.5(14) . . ?
N5 C14 C17 123.77(18) . . ?
N5 C14 Cl2 117.30(15) . . ?
C17 C14 Cl2 118.92(15) . . ?
N6 C15 N5 127.94(18) . . ?
N6 C15 H15 116.0 . . ?
N5 C15 H15 116.0 . . ?
N8 C16 N6 118.11(16) . . ?
N8 C16 C17 121.91(17) . . ?
N6 C16 C17 119.98(18) . . ?
C14 C17 C16 116.54(17) . . ?
C14 C17 C18 122.60(17) . . ?
C16 C17 C18 120.86(18) . . ?
N7 C18 C17 177.4(2) . . ?
O5 C19 N8 108.87(15) . . ?
O5 C19 C20 106.08(15) . . ?
N8 C19 C20 110.45(15) . . ?
O5 C19 H19 110.4 . . ?
N8 C19 H19 110.4 . . ?
C20 C19 H19 110.4 . . ?
O8 C20 C19 109.22(15) . . ?
O8 C20 C21 102.53(14) . . ?
C19 C20 C21 104.64(16) . . ?
O8 C20 H20 113.2 . . ?
C19 C20 H20 113.2 . . ?
C21 C20 H20 113.2 . . ?
O7 C21 C20 105.13(15) . . ?
O7 C21 C22 112.33(16) . . ?
C20 C21 C22 104.22(15) . . ?
O7 C21 H21 111.6 . . ?
C20 C21 H21 111.6 . . ?
C22 C21 H21 111.6 . . ?
O5 C22 C23 109.88(15) . . ?
O5 C22 C21 106.98(15) . . ?
C23 C22 C21 114.94(15) . . ?
O5 C22 H22 108.3 . . ?
C23 C22 H22 108.3 . . ?
C21 C22 H22 108.3 . . ?
O6 C23 C22 109.77(17) . . ?
O6 C23 H23A 109.7 . . ?
C22 C23 H23A 109.7 . . ?
O6 C23 H23B 109.7 . . ?
C22 C23 H23B 109.7 . . ?
H23A C23 H23B 108.2 . . ?
O8 C24 O7 104.26(14) . . ?
O8 C24 C25 107.76(15) . . ?
O7 C24 C25 109.92(17) . . ?
O8 C24 C26 111.03(17) . . ?
O7 C24 C26 109.52(17) . . ?
C25 C24 C26 113.90(17) . . ?
C24 C25 H25A 109.5 . . ?
C24 C25 H25B 109.5 . . ?
H25A C25 H25B 109.5 . . ?
C24 C25 H25C 109.5 . . ?
H25A C25 H25C 109.5 . . ?
H25B C25 H25C 109.5 . . ?
C24 C26 H26A 109.5 . . ?
C24 C26 H26B 109.5 . . ?
H26A C26 H26B 109.5 . . ?
C24 C26 H26C 109.5 . . ?
H26A C26 H26C 109.5 . . ?
H26B C26 H26C 109.5 . . ?

loop_
_geom_bond_atom_site_label_1
_geom_bond_atom_site_label_2
_geom_bond_distance
_geom_bond_site_symmetry_2
_geom_bond_publ_flag
Cl1 C1 1.7197(19) . ?
O1 C6 1.418(2) . ?
O1 C9 1.438(3) . ?
O2 C10 1.429(2) . ?
O2 H2o 0.8400 . ?
O3 C11 1.424(2) . ?
O3 C8 1.438(2) . ?
O4 C7 1.413(3) . ?
O4 C11 1.424(2) . ?
N1 C1 1.321(3) . ?
N1 C2 1.354(2) . ?
N2 C2 1.323(2) . ?
N2 C3 1.350(3) . ?
N3 C5 1.146(3) . ?
N4 C3 1.339(2) . ?
N4 C6 1.461(2) . ?
N4 H4N 0.83(3) . ?
C1 C4 1.381(2) . ?
C2 H2 0.9500 . ?
C3 C4 1.422(2) . ?
C4 C5 1.427(3) . ?
C6 C7 1.532(3) . ?
C6 H6 1.0000 . ?
C7 C8 1.535(3) . ?
C7 H7 1.0000 . ?
C8 C9 1.520(3) . ?
C8 H8 1.0000 . ?
C9 C10 1.505(3) . ?
C9 H9 1.0000 . ?
C10 H10A 0.9900 . ?
C10 H10B 0.9900 . ?
C11 C12 1.509(3) . ?
C11 C13 1.510(3) . ?
C12 H12A 0.9800 . ?
C12 H12B 0.9800 . ?
C12 H12C 0.9800 . ?
C13 H13A 0.9800 . ?
C13 H13B 0.9800 . ?
C13 H13C 0.9800 . ?
Cl2 C14 1.720(2) . ?
O5 C19 1.404(2) . ?
O5 C22 1.446(2) . ?
O6 C23 1.423(2) . ?
O6 H6o 0.8400 . ?
O7 C21 1.424(2) . ?
O7 C24 1.449(2) . ?
O8 C20 1.419(2) . ?
O8 C24 1.435(2) . ?
N5 C14 1.324(3) . ?
N5 C15 1.345(2) . ?
N6 C15 1.324(3) . ?
N6 C16 1.349(2) . ?
N7 C18 1.154(3) . ?
N8 C16 1.336(3) . ?
N8 C19 1.464(2) . ?
N8 H8N 0.83(2) . ?
C14 C17 1.390(3) . ?
C15 H15 0.9500 . ?
C16 C17 1.422(2) . ?
C17 C18 1.428(3) . ?
C19 C20 1.519(3) . ?
C19 H19 1.0000 . ?
C20 C21 1.530(3) . ?
C20 H20 1.0000 . ?
C21 C22 1.534(3) . ?
C21 H21 1.0000 . ?
C22 C23 1.512(3) . ?
C22 H22 1.0000 . ?
C23 H23A 0.9900 . ?
C23 H23B 0.9900 . ?
C24 C25 1.505(3) . ?
C24 C26 1.507(3) . ?
C25 H25A 0.9800 . ?
C25 H25B 0.9800 . ?
C25 H25C 0.9800 . ?
C26 H26A 0.9800 . ?
C26 H26B 0.9800 . ?
C26 H26C 0.9800 . ?

loop_
_geom_hbond_atom_site_label_D
_geom_hbond_atom_site_label_H
_geom_hbond_atom_site_label_A
_geom_hbond_distance_DH
_geom_hbond_distance_HA
_geom_hbond_distance_DA
_geom_hbond_angle_DHA
_geom_hbond_site_symmetry_A
O2 H2o N5 0.84 2.13 2.963(2) 172.2 1_565
N4 H4N O2 0.83(3) 2.12(3) 2.822(2) 142(2) .
O6 H6o N1 0.84 2.04 2.875(2) 174.6 1_665
N8 H8N O6 0.83(2) 2.08(2) 2.832(2) 149.1(19) .

loop_
_geom_torsion_atom_site_label_1
_geom_torsion_atom_site_label_2
_geom_torsion_atom_site_label_3
_geom_torsion_atom_site_label_4
_geom_torsion
_geom_torsion_site_symmetry_1
_geom_torsion_site_symmetry_2
_geom_torsion_site_symmetry_3
_geom_torsion_site_symmetry_4
_geom_torsion_publ_flag
C2 N1 C1 C4 -1.8(3) . . . . ?
C2 N1 C1 Cl1 177.55(14) . . . . ?
C3 N2 C2 N1 1.8(3) . . . . ?
C1 N1 C2 N2 -1.0(3) . . . . ?
C6 N4 C3 N2 6.0(3) . . . . ?
C6 N4 C3 C4 -174.61(17) . . . . ?
C2 N2 C3 N4 179.43(17) . . . . ?
C2 N2 C3 C4 0.1(3) . . . . ?
N1 C1 C4 C3 3.4(3) . . . . ?
Cl1 C1 C4 C3 -175.95(13) . . . . ?
N1 C1 C4 C5 179.98(18) . . . . ?
Cl1 C1 C4 C5 0.7(2) . . . . ?
N4 C3 C4 C1 178.24(17) . . . . ?
N2 C3 C4 C1 -2.4(3) . . . . ?
N4 C3 C4 C5 1.5(3) . . . . ?
N2 C3 C4 C5 -179.09(17) . . . . ?
C1 C4 C5 N3 -179(100) . . . . ?
C3 C4 C5 N3 -2(5) . . . . ?
C9 O1 C6 N4 -100.89(18) . . . . ?
C9 O1 C6 C7 20.8(2) . . . . ?
C3 N4 C6 O1 -144.54(18) . . . . ?
C3 N4 C6 C7 96.9(2) . . . . ?
C11 O4 C7 C6 -114.88(19) . . . . ?
C11 O4 C7 C8 -1.9(2) . . . . ?
O1 C6 C7 O4 108.19(18) . . . . ?
N4 C6 C7 O4 -132.04(17) . . . . ?
O1 C6 C7 C8 -5.2(2) . . . . ?
N4 C6 C7 C8 114.57(18) . . . . ?
C11 O3 C8 C9 137.40(17) . . . . ?
C11 O3 C8 C7 25.8(2) . . . . ?
O4 C7 C8 O3 -14.5(2) . . . . ?
C6 C7 C8 O3 102.84(18) . . . . ?
O4 C7 C8 C9 -128.16(19) . . . . ?
C6 C7 C8 C9 -10.9(2) . . . . ?
C6 O1 C9 C10 99.35(18) . . . . ?
C6 O1 C9 C8 -27.7(2) . . . . ?
O3 C8 C9 O1 -87.19(18) . . . . ?
C7 C8 C9 O1 22.9(2) . . . . ?
O3 C8 C9 C10 148.26(17) . . . . ?
C7 C8 C9 C10 -101.6(2) . . . . ?
O1 C9 C10 O2 -62.0(2) . . . . ?
C8 C9 C10 O2 58.8(2) . . . . ?
C7 O4 C11 O3 17.9(2) . . . . ?
C7 O4 C11 C12 -103.0(2) . . . . ?
C7 O4 C11 C13 133.1(2) . . . . ?
C8 O3 C11 O4 -27.7(2) . . . . ?
C8 O3 C11 C12 91.90(19) . . . . ?
C8 O3 C11 C13 -143.45(18) . . . . ?
C15 N5 C14 C17 -0.3(3) . . . . ?
C15 N5 C14 Cl2 179.10(13) . . . . ?
C16 N6 C15 N5 -0.8(3) . . . . ?
C14 N5 C15 N6 0.8(3) . . . . ?
C19 N8 C16 N6 4.1(3) . . . . ?
C19 N8 C16 C17 -175.61(17) . . . . ?
C15 N6 C16 N8 -179.57(17) . . . . ?
C15 N6 C16 C17 0.2(3) . . . . ?
N5 C14 C17 C16 -0.1(3) . . . . ?
Cl2 C14 C17 C16 -179.56(13) . . . . ?
N5 C14 C17 C18 -179.79(18) . . . . ?
Cl2 C14 C17 C18 0.8(3) . . . . ?
N8 C16 C17 C14 179.96(17) . . . . ?
N6 C16 C17 C14 0.2(3) . . . . ?
N8 C16 C17 C18 -0.4(3) . . . . ?
N6 C16 C17 C18 179.88(17) . . . . ?
C14 C17 C18 N7 173(5) . . . . ?
C16 C17 C18 N7 -7(5) . . . . ?
C22 O5 C19 N8 -92.25(17) . . . . ?
C22 O5 C19 C20 26.61(19) . . . . ?
C16 N8 C19 O5 -159.28(16) . . . . ?
C16 N8 C19 C20 84.6(2) . . . . ?
C24 O8 C20 C19 -145.21(17) . . . . ?
C24 O8 C20 C21 -34.62(19) . . . . ?
O5 C19 C20 O8 81.38(18) . . . . ?
N8 C19 C20 O8 -160.80(15) . . . . ?
O5 C19 C20 C21 -27.79(18) . . . . ?
N8 C19 C20 C21 90.02(18) . . . . ?
C24 O7 C21 C20 -3.2(2) . . . . ?
C24 O7 C21 C22 109.49(18) . . . . ?
O8 C20 C21 O7 22.91(19) . . . . ?
C19 C20 C21 O7 136.90(15) . . . . ?
O8 C20 C21 C22 -95.42(16) . . . . ?
C19 C20 C21 C22 18.57(18) . . . . ?
C19 O5 C22 C23 110.98(17) . . . . ?
C19 O5 C22 C21 -14.43(19) . . . . ?
O7 C21 C22 O5 -116.91(16) . . . . ?
C20 C21 C22 O5 -3.63(18) . . . . ?
O7 C21 C22 C23 120.80(17) . . . . ?
C20 C21 C22 C23 -125.92(17) . . . . ?
O5 C22 C23 O6 -64.4(2) . . . . ?
C21 C22 C23 O6 56.3(2) . . . . ?
C20 O8 C24 O7 33.27(19) . . . . ?
C20 O8 C24 C25 150.05(17) . . . . ?
C20 O8 C24 C26 -84.6(2) . . . . ?
C21 O7 C24 O8 -17.6(2) . . . . ?
C21 O7 C24 C25 -132.84(16) . . . . ?
C21 O7 C24 C26 101.30(18) . . . . ?
